data_2222740
loop_
_publ_author_name
'Yu, Yan-Hong'
'Qian, Kun'

_publ_section_title
;
 1-(4-Cyanophenyldiazen-2-ium-1-yl)-2-naphtholate
;
_journal_coeditor_code HK2742
_journal_issue 8
_journal_name_full 'Acta Crystallographica Section E'
_journal_page_first o2033
_journal_paper_doi 10.1107/S1600536809028438
_journal_volume 65
_journal_year 2009
_chemical_formula_iupac 'C17 H11 N3 O'
_chemical_formula_moiety 'C17 H11 N3 O'
_chemical_formula_sum 'C17 H11 N3 O'
_chemical_formula_weight 273.29
_chemical_name_systematic
;
1-(4-Cyanophenyldiazen-2-ium-1-yl)-2-naphtholate
;
_space_group_IT_number 14
_symmetry_cell_setting monoclinic
_symmetry_space_group_name_Hall '-P 2ybc'
_symmetry_space_group_name_H-M 'P 1 21/c 1'
_atom_sites_solution_hydrogens geom
_atom_sites_solution_primary direct
_atom_sites_solution_secondary difmap
_audit_creation_method SHELXL-97
_cell_angle_alpha 90.00
_cell_angle_beta 96.13(3)
_cell_angle_gamma 90.00
_cell_formula_units_Z 4
_cell_length_a 5.2673(11)
_cell_length_b 9.910(2)
_cell_length_c 25.239(6)
_cell_measurement_reflns_used 1658
_cell_measurement_temperature 294(2)
_cell_measurement_theta_max 28.87
_cell_measurement_theta_min 3.18
_cell_volume 1309.9(5)
_computing_cell_refinement 'CrystalClear (Rigaku, 2005)'
_computing_data_collection 'CrystalClear (Rigaku, 2005)'
_computing_data_reduction 'CrystalClear (Rigaku, 2005)'
_computing_molecular_graphics 'ORTEP-3 for Windows (Farrugia, 1997) and PLATON (Spek, 2009)'
_computing_publication_material 'SHELXL97 (Sheldrick, 2008)'
_computing_structure_refinement 'SHELXL97 (Sheldrick, 2008)'
_computing_structure_solution 'SHELXS97 (Sheldrick, 2008)'
_diffrn_ambient_temperature 294(2)
_diffrn_detector_area_resol_mean 13.6612
_diffrn_measured_fraction_theta_full 0.999
_diffrn_measured_fraction_theta_max 0.999
_diffrn_measurement_device_type 'Rigaku SCXmini'
_diffrn_measurement_method \w
_diffrn_radiation_monochromator graphite
_diffrn_radiation_source 'fine-focus sealed tube'
_diffrn_radiation_type MoK\a
_diffrn_radiation_wavelength 0.71073
_diffrn_reflns_av_R_equivalents 0.0585
_diffrn_reflns_av_sigmaI/netI 0.0474
_diffrn_reflns_limit_h_max 6
_diffrn_reflns_limit_h_min -6
_diffrn_reflns_limit_k_max 12
_diffrn_reflns_limit_k_min -12
_diffrn_reflns_limit_l_max 32
_diffrn_reflns_limit_l_min -32
_diffrn_reflns_number 13086
_diffrn_reflns_theta_full 27.48
_diffrn_reflns_theta_max 27.48
_diffrn_reflns_theta_min 3.19
_diffrn_standards_number 0
_exptl_absorpt_coefficient_mu 0.090
_exptl_absorpt_correction_T_max 0.979
_exptl_absorpt_correction_T_min 0.973
_exptl_absorpt_correction_type multi-scan
_exptl_absorpt_process_details '(CrystalClear; Rigaku, 2005)'
_exptl_crystal_colour red
_exptl_crystal_density_diffrn 1.386
_exptl_crystal_density_method 'not measured'
_exptl_crystal_description block
_exptl_crystal_F_000 568
_exptl_crystal_size_max 0.3500
_exptl_crystal_size_mid 0.1000
_exptl_crystal_size_min 0.1000
_refine_diff_density_max 0.153
_refine_diff_density_min -0.248
_refine_ls_extinction_method none
_refine_ls_goodness_of_fit_ref 1.019
_refine_ls_hydrogen_treatment constr
_refine_ls_matrix_type full
_refine_ls_number_parameters 190
_refine_ls_number_reflns 2998
_refine_ls_number_restraints 0
_refine_ls_restrained_S_all 1.019
_refine_ls_R_factor_all 0.0893
_refine_ls_R_factor_gt 0.0541
_refine_ls_shift/su_max 0.000
_refine_ls_shift/su_mean 0.000
_refine_ls_structure_factor_coef Fsqd
_refine_ls_weighting_details 'calc w=1/[\s^2^(Fo^2^)+(0.0717P)^2^+0.0861P] where P=(Fo^2^+2Fc^2^)/3'
_refine_ls_weighting_scheme calc
_refine_ls_wR_factor_gt 0.1282
_refine_ls_wR_factor_ref 0.1475
_reflns_number_gt 1941
_reflns_number_total 2998
_reflns_threshold_expression I>2\s(I)
_cod_data_source_file hk2742.cif
_cod_data_source_block I
_cod_original_sg_symbol_H-M 'P 21/c'
_cod_database_code 2222740
_cod_database_fobs_code 2222740

loop_
_symmetry_equiv_pos_as_xyz
'x, y, z'
'-x, y+1/2, -z+1/2'
'-x, -y, -z'
'x, -y-1/2, z-1/2'

loop_
_atom_site_type_symbol
_atom_site_label
_atom_site_fract_x
_atom_site_fract_y
_atom_site_fract_z
_atom_site_U_iso_or_equiv
_atom_site_adp_type
_atom_site_calc_flag
_atom_site_refinement_flags
_atom_site_occupancy
_atom_site_disorder_assembly
_atom_site_disorder_group
O O1 0.2630(3) -0.03169(14) 0.45197(5) 0.0627(4) Uani d . 1 . .
N N1 0.3499(3) 0.15188(14) 0.36889(6) 0.0424(4) Uani d . 1 . .
N N2 0.5123(3) 0.16008(14) 0.41170(5) 0.0444(4) Uani d . 1 . .
H H2A 0.4994 0.1072 0.4383 0.053 Uiso d R 1 . .
N N3 1.4464(4) 0.62761(18) 0.42541(8) 0.0731(5) Uani d . 1 . .
C C1 0.1628(3) 0.06230(17) 0.36607(7) 0.0427(4) Uani d . 1 . .
C C2 0.1200(4) -0.03101(18) 0.40895(7) 0.0503(5) Uani d . 1 . .
C C3 -0.0963(4) -0.12070(19) 0.39970(8) 0.0576(5) Uani d . 1 . .
H H3A -0.1284 -0.1821 0.4261 0.069 Uiso calc R 1 . .
C C4 -0.2519(4) -0.11777(18) 0.35418(8) 0.0542(5) Uani d . 1 . .
H H4A -0.3884 -0.1777 0.3501 0.065 Uiso calc R 1 . .
C C5 -0.2179(3) -0.02633(17) 0.31131(7) 0.0456(4) Uani d . 1 . .
C C6 -0.3895(3) -0.02176(19) 0.26515(7) 0.0534(5) Uani d . 1 . .
H H6A -0.5266 -0.0814 0.2614 0.064 Uiso calc R 1 . .
C C7 -0.3597(4) 0.0688(2) 0.22535(7) 0.0554(5) Uani d . 1 . .
H H7A -0.4760 0.0711 0.1949 0.066 Uiso calc R 1 . .
C C8 -0.1543(4) 0.15722(19) 0.23078(7) 0.0514(5) Uani d . 1 . .
H H8A -0.1329 0.2185 0.2037 0.062 Uiso calc R 1 . .
C C9 0.0175(3) 0.15515(18) 0.27562(7) 0.0474(4) Uani d . 1 . .
H H9A 0.1544 0.2149 0.2786 0.057 Uiso calc R 1 . .
C C10 -0.0106(3) 0.06409(16) 0.31707(6) 0.0410(4) Uani d . 1 . .
C C11 0.7076(3) 0.25635(16) 0.41359(6) 0.0398(4) Uani d . 1 . .
C C12 0.8755(3) 0.26618(19) 0.45927(7) 0.0505(5) Uani d . 1 . .
H H12A 0.8579 0.2089 0.4878 0.061 Uiso calc R 1 . .
C C13 1.0691(4) 0.36029(19) 0.46282(7) 0.0514(5) Uani d . 1 . .
H H13A 1.1819 0.3666 0.4937 0.062 Uiso calc R 1 . .
C C14 1.0948(3) 0.44545(17) 0.42018(7) 0.0446(4) Uani d . 1 . .
C C15 0.9273(3) 0.43388(19) 0.37409(7) 0.0509(5) Uani d . 1 . .
H H15A 0.9456 0.4904 0.3453 0.061 Uiso calc R 1 . .
C C16 0.7350(3) 0.33980(18) 0.37050(7) 0.0477(4) Uani d . 1 . .
H H16A 0.6240 0.3321 0.3394 0.057 Uiso calc R 1 . .
C C17 1.2921(4) 0.5465(2) 0.42332(7) 0.0533(5) Uani d . 1 . .

loop_
_atom_site_aniso_label
_atom_site_aniso_U_11
_atom_site_aniso_U_22
_atom_site_aniso_U_33
_atom_site_aniso_U_12
_atom_site_aniso_U_13
_atom_site_aniso_U_23
O1 0.0707(9) 0.0608(8) 0.0547(8) -0.0102(7) -0.0025(7) 0.0170(6)
N1 0.0445(8) 0.0398(8) 0.0427(8) 0.0009(6) 0.0035(6) -0.0017(6)
N2 0.0509(9) 0.0406(8) 0.0417(8) -0.0023(6) 0.0044(7) 0.0056(6)
N3 0.0691(11) 0.0661(12) 0.0849(14) -0.0198(10) 0.0124(10) -0.0066(10)
C1 0.0452(10) 0.0373(9) 0.0464(9) 0.0016(7) 0.0087(8) -0.0003(7)
C2 0.0557(11) 0.0443(10) 0.0515(11) 0.0010(8) 0.0091(9) 0.0054(8)
C3 0.0612(12) 0.0487(11) 0.0638(12) -0.0088(9) 0.0104(10) 0.0127(9)
C4 0.0503(11) 0.0446(10) 0.0680(13) -0.0085(8) 0.0084(10) 0.0016(9)
C5 0.0459(10) 0.0413(10) 0.0505(10) -0.0009(8) 0.0100(8) -0.0057(8)
C6 0.0474(10) 0.0532(11) 0.0591(12) -0.0049(9) 0.0031(9) -0.0092(9)
C7 0.0531(11) 0.0616(12) 0.0501(11) 0.0027(10) -0.0005(9) -0.0086(9)
C8 0.0563(11) 0.0534(11) 0.0448(10) 0.0023(9) 0.0064(9) -0.0002(8)
C9 0.0486(10) 0.0461(10) 0.0481(10) -0.0027(8) 0.0084(8) -0.0017(8)
C10 0.0426(9) 0.0376(9) 0.0436(9) 0.0025(7) 0.0087(7) -0.0034(7)
C11 0.0425(9) 0.0354(9) 0.0421(9) 0.0019(7) 0.0080(7) -0.0002(7)
C12 0.0621(12) 0.0494(11) 0.0392(9) -0.0036(9) 0.0021(9) 0.0042(8)
C13 0.0551(11) 0.0540(11) 0.0436(10) -0.0057(9) -0.0016(8) -0.0025(8)
C14 0.0435(9) 0.0422(9) 0.0488(10) 0.0004(8) 0.0090(8) -0.0023(8)
C15 0.0520(11) 0.0498(10) 0.0517(10) -0.0005(9) 0.0088(9) 0.0122(8)
C16 0.0483(10) 0.0505(10) 0.0429(9) -0.0007(8) -0.0007(8) 0.0074(8)
C17 0.0523(11) 0.0541(11) 0.0543(11) -0.0045(9) 0.0098(9) -0.0034(9)

loop_
_atom_type_symbol
_atom_type_description
_atom_type_scat_dispersion_real
_atom_type_scat_dispersion_imag
_atom_type_scat_source
C C 0.0033 0.0000 'International Tables Vol C Tables 4.2.6.8 and 6.1.1.4'
H H 0.0000 0.0000 'International Tables Vol C Tables 4.2.6.8 and 6.1.1.4'
N N 0.0061 0.0000 'International Tables Vol C Tables 4.2.6.8 and 6.1.1.4'
O O 0.0106 0.0000 'International Tables Vol C Tables 4.2.6.8 and 6.1.1.4'

loop_
_geom_angle_atom_site_label_1
_geom_angle_atom_site_label_2
_geom_angle_atom_site_label_3
_geom_angle_site_symmetry_1
_geom_angle_site_symmetry_3
_geom_angle
_geom_angle_publ_flag
N2 N1 C1 . . 120.28(14) ?
N1 N2 C11 . . 118.95(14) ?
N1 N2 H2A . . 120.5 ?
C11 N2 H2A . . 120.5 ?
N1 C1 C10 . . 115.69(15) ?
N1 C1 C2 . . 123.97(16) ?
C10 C1 C2 . . 120.31(15) ?
O1 C2 C3 . . 121.83(17) ?
O1 C2 C1 . . 121.30(16) ?
C3 C2 C1 . . 116.86(17) ?
C4 C3 C2 . . 121.70(18) ?
C4 C3 H3A . . 119.1 ?
C2 C3 H3A . . 119.1 ?
C3 C4 C5 . . 123.09(17) ?
C3 C4 H4A . . 118.5 ?
C5 C4 H4A . . 118.5 ?
C6 C5 C10 . . 119.42(16) ?
C6 C5 C4 . . 121.78(16) ?
C10 C5 C4 . . 118.76(16) ?
C7 C6 C5 . . 121.22(17) ?
C7 C6 H6A . . 119.4 ?
C5 C6 H6A . . 119.4 ?
C6 C7 C8 . . 119.42(18) ?
C6 C7 H7A . . 120.3 ?
C8 C7 H7A . . 120.3 ?
C9 C8 C7 . . 120.72(18) ?
C9 C8 H8A . . 119.6 ?
C7 C8 H8A . . 119.6 ?
C8 C9 C10 . . 120.83(17) ?
C8 C9 H9A . . 119.6 ?
C10 C9 H9A . . 119.6 ?
C9 C10 C5 . . 118.39(16) ?
C9 C10 C1 . . 122.33(15) ?
C5 C10 C1 . . 119.27(15) ?
C12 C11 C16 . . 120.16(16) ?
C12 C11 N2 . . 118.66(15) ?
C16 C11 N2 . . 121.18(16) ?
C13 C12 C11 . . 120.41(16) ?
C13 C12 H12A . . 119.8 ?
C11 C12 H12A . . 119.8 ?
C12 C13 C14 . . 119.67(17) ?
C12 C13 H13A . . 120.2 ?
C14 C13 H13A . . 120.2 ?
C13 C14 C15 . . 119.65(16) ?
C13 C14 C17 . . 120.72(17) ?
C15 C14 C17 . . 119.63(16) ?
C16 C15 C14 . . 120.67(16) ?
C16 C15 H15A . . 119.7 ?
C14 C15 H15A . . 119.7 ?
C15 C16 C11 . . 119.44(16) ?
C15 C16 H16A . . 120.3 ?
C11 C16 H16A . . 120.3 ?
N3 C17 C14 . . 179.1(2) ?

loop_
_geom_bond_atom_site_label_1
_geom_bond_atom_site_label_2
_geom_bond_site_symmetry_2
_geom_bond_distance
_geom_bond_publ_flag
O1 C2 . 1.254(2) ?
N1 N2 . 1.3072(19) ?
N1 C1 . 1.323(2) ?
N2 C11 . 1.400(2) ?
N2 H2A . 0.8600 ?
N3 C17 . 1.141(2) ?
C1 C10 . 1.457(2) ?
C1 C2 . 1.459(2) ?
C2 C3 . 1.444(3) ?
C3 C4 . 1.338(3) ?
C3 H3A . 0.9300 ?
C4 C5 . 1.437(3) ?
C4 H4A . 0.9300 ?
C5 C6 . 1.397(2) ?
C5 C10 . 1.408(2) ?
C6 C7 . 1.369(3) ?
C6 H6A . 0.9300 ?
C7 C8 . 1.387(3) ?
C7 H7A . 0.9300 ?
C8 C9 . 1.372(2) ?
C8 H8A . 0.9300 ?
C9 C10 . 1.401(2) ?
C9 H9A . 0.9300 ?
C11 C12 . 1.380(2) ?
C11 C16 . 1.386(2) ?
C12 C13 . 1.378(2) ?
C12 H12A . 0.9300 ?
C13 C14 . 1.386(2) ?
C13 H13A . 0.9300 ?
C14 C15 . 1.387(2) ?
C14 C17 . 1.439(3) ?
C15 C16 . 1.373(2) ?
C15 H15A . 0.9300 ?
C16 H16A . 0.9300 ?

loop_
_geom_hbond_atom_site_label_D
_geom_hbond_atom_site_label_H
_geom_hbond_atom_site_label_A
_geom_hbond_site_symmetry_A
_geom_hbond_distance_DH
_geom_hbond_distance_HA
_geom_hbond_distance_DA
_geom_hbond_angle_DHA
_geom_hbond_publ_flag
N2 H2A O1 . 0.86 1.91 2.580(2) 133 yes
C12 H12A O1 3_656 0.93 2.45 3.362(2) 166 yes

loop_
_cod_related_entry_id
_cod_related_entry_database
_cod_related_entry_code
1 ChemSpider 7877269
